data_7716769
loop_
_publ_author_name
'&#x160;ag&#xe1;tov&#xe1;, Alexandra'
'Kotrle, Kamil'
'Brach&#x148;akov&#xe1;, Barbora'
'Havl&#xed;&#x10d;ek, Lubom&#xed;r'
'Nemec, Ivan'
'Herchel, Radovan'
'Hofbauerova, Monika'
'Halahovets, Yuriy'
'&#x160;iffalovi&#x10d;, Peter'
'&#x10c;i&#x17e;m&#xe1;r, Erik'
'Fellner, Ond&#x159;ej F'
'&#x160;alitro&#x161;, Ivan'

_publ_section_title
;
 Above room temperature spin crossover in mononuclear iron(II) complexes
 featuring pyridyl-benzimidazole bidentate ligands adorned with aliphatic
 chains.
;
_journal_issue 33
_journal_name_full 'Dalton transactions (Cambridge, England : 2003)'
_journal_page_first 14037
_journal_page_last 14045
_journal_paper_doi 10.1039/d4dt01338g
_journal_volume 53
_journal_year 2024
_chemical_formula_moiety 'C57 H69 Fe N9, 2(Cl O4)'
_chemical_formula_sum 'C57 H69 Cl2 Fe N9 O8'
_chemical_formula_weight 1134.96
_space_group_crystal_system monoclinic
_space_group_IT_number 14
_space_group_name_Hall '-P 2yn'
_space_group_name_H-M_alt 'P 1 21/n 1'
_atom_sites_solution_hydrogens geom
_audit_creation_date 2024-06-27
_audit_creation_method
;
Olex2 1.5
(compiled 2024.02.16 svn.r378c4104 for OlexSys, GUI svn.r6928)
;
_audit_update_record
;
2024-07-11 deposited with the CCDC.	2024-07-29 downloaded from the CCDC.
;
_cell_angle_alpha 90
_cell_angle_beta 96.9658(10)
_cell_angle_gamma 90
_cell_formula_units_Z 4
_cell_length_a 14.58967(13)
_cell_length_b 15.02560(17)
_cell_length_c 25.1896(3)
_cell_measurement_reflns_used 18373
_cell_measurement_temperature 90(2)
_cell_measurement_theta_max 71.2170
_cell_measurement_theta_min 3.3350
_cell_volume 5481.27(10)
_computing_cell_refinement 'CrysAlisPro 1.171.42.49 (Rigaku OD, 2022)'
_computing_data_collection 'CrysAlisPro 1.171.42.49 (Rigaku OD, 2022)'
_computing_data_reduction 'CrysAlisPro 1.171.42.49 (Rigaku OD, 2022)'
_computing_molecular_graphics 'Olex2 1.5 (Dolomanov et al., 2009)'
_computing_publication_material 'Olex2 1.5 (Dolomanov et al., 2009)'
_computing_structure_refinement 'SHELXL 2014/7 (Sheldrick, 2015)'
_computing_structure_solution 'SHELXT 2014/5 (Sheldrick, 2014)'
_diffrn_ambient_temperature 90.15
_diffrn_detector_area_resol_mean 10.0000
_diffrn_detector_type HyPix3000
_diffrn_measured_fraction_theta_full 0.999
_diffrn_measured_fraction_theta_max 0.989
_diffrn_measurement_device_type 'XtaLAB Synergy'
_diffrn_radiation_type CuK\a
_diffrn_radiation_wavelength 1.54184
_diffrn_reflns_av_R_equivalents 0.0279
_diffrn_reflns_av_unetI/netI 0.0292
_diffrn_reflns_Laue_measured_fraction_full 0.999
_diffrn_reflns_Laue_measured_fraction_max 0.989
_diffrn_reflns_limit_h_max 17
_diffrn_reflns_limit_h_min -14
_diffrn_reflns_limit_k_max 18
_diffrn_reflns_limit_k_min -18
_diffrn_reflns_limit_l_max 30
_diffrn_reflns_limit_l_min -30
_diffrn_reflns_number 35627
_diffrn_reflns_point_group_measured_fraction_full 0.999
_diffrn_reflns_point_group_measured_fraction_max 0.989
_diffrn_reflns_theta_full 67.684
_diffrn_reflns_theta_max 71.622
_diffrn_reflns_theta_min 3.336
_exptl_absorpt_coefficient_mu 3.622
_exptl_absorpt_correction_T_max 1.00000
_exptl_absorpt_correction_T_min 0.70973
_exptl_absorpt_correction_type multi-scan
_exptl_absorpt_process_details
;
CrysAlisPro 1.171.42.57a (Rigaku Oxford Diffraction, 2022)
Empirical absorption correction using spherical harmonics,
implemented in SCALE3 ABSPACK scaling algorithm.
;
_exptl_crystal_colour purple
_exptl_crystal_colour_primary purple
_exptl_crystal_density_diffrn 1.375
_exptl_crystal_description block
_exptl_crystal_F_000 2392
_exptl_crystal_size_max 0.26
_exptl_crystal_size_mid 0.22
_exptl_crystal_size_min 0.16
_refine_diff_density_max 0.561
_refine_diff_density_min -0.460
_refine_diff_density_rms 0.049
_refine_ls_extinction_method none
_refine_ls_goodness_of_fit_ref 1.023
_refine_ls_hydrogen_treatment constr
_refine_ls_matrix_type full
_refine_ls_number_parameters 722
_refine_ls_number_reflns 10589
_refine_ls_number_restraints 10
_refine_ls_restrained_S_all 1.025
_refine_ls_R_factor_all 0.0416
_refine_ls_R_factor_gt 0.0374
_refine_ls_shift/su_max 0.001
_refine_ls_shift/su_mean 0.000
_refine_ls_structure_factor_coef Fsqd
_refine_ls_weighting_details 'w=1/[\s^2^(Fo^2^)+(0.0424P)^2^+3.9367P] where P=(Fo^2^+2Fc^2^)/3'
_refine_ls_weighting_scheme calc
_refine_ls_wR_factor_gt 0.0913
_refine_ls_wR_factor_ref 0.0934
_reflns_Friedel_coverage 0.000
_reflns_number_gt 9682
_reflns_number_total 10589
_reflns_threshold_expression 'I > 2\s(I)'
_cod_data_source_file d4dt01338g2.cif
_cod_data_source_block 04
_cod_depositor_comments 'Adding full bibliography for 7716767--7716771.cif.'
_cod_original_cell_volume 5481.28(10)
_cod_database_code 7716769
_shelx_shelxl_version_number 2014/7
_shelx_space_group_comment
;
The symmetry employed for this shelxl refinement is uniquely defined
by the following loop, which should always be used as a source of
symmetry information in preference to the above space-group names.
They are only intended as comments.
;
_olex2_refinement_description
;
1. Fixed Uiso
 At 1.2 times of:
  All C(H) groups, All C(H,H) groups, All C(H,H,H,H) groups
 At 1.5 times of:
  All C(H,H,H) groups
2. Restrained distances
 C39-C40 \\sim C39-C40A
 with sigma of 0.02
 C40-C41 \\sim C40A-C41A \\sim C41-C42 \\sim C41-C42A
 with sigma of 0.02
 C44-C43 \\sim C44-C43A
 with sigma of 0.02
 C42-C43 \\sim C42A-C43A
 with sigma of 0.02
 C41-C43 \\sim C41-C43A
 with sigma of 0.04
3. Uiso/Uaniso restraints and constraints
Uanis(C41A) = Uanis(C41)
Uanis(C40A) = Uanis(C40)
4. Others
 Sof(H39C)=Sof(H39D)=Sof(H44C)=Sof(H44D)=Sof(C41A)=Sof(H41C)=Sof(H41D)=
 Sof(C42A)=Sof(H42C)=Sof(H42D)=Sof(C43A)=Sof(H43C)=Sof(H43D)=Sof(C40A)=
 Sof(H40C)=Sof(H40D)=1-FVAR(1)
 Sof(H39A)=Sof(H39B)=Sof(C40)=Sof(H40A)=Sof(H40B)=Sof(H44A)=Sof(H44B)=Sof(C41)=
 Sof(H41A)=Sof(H41B)=Sof(C42)=Sof(H42A)=Sof(H42B)=Sof(C43)=Sof(H43A)=Sof(H43B)=
 FVAR(1)
5.a Secondary CH2 refined with riding coordinates:
 C13(H13A,H13B), C14(H14A,H14B), C15(H15A,H15B), C16(H16A,H16B), C17(H17A,
 H17B), C18(H18A,H18B), C32(H32A,H32B), C33(H33A,H33B), C34(H34A,H34B),
 C35(H35A,H35B), C36(H36A,H36B), C37(H37A,H37B), C39(H39A,H39B), C39(H39C,H39D),
  C40(H40A,H40B), C44(H44A,H44B), C44(H44C,H44D), C41(H41A,H41B), C42(H42A,
 H42B), C43(H43A,H43B), C41A(H41C,H41D), C42A(H42C,H42D), C43A(H43C,H43D),
 C40A(H40C,H40D)
5.b Aromatic/amide H refined with riding coordinates:
 C2(H2), C3(H3), C4(H4), C5(H5), C9(H9), C10(H10), C11(H11), C12(H12),
 C21(H21), C22(H22), C23(H23), C24(H24), C28(H28), C29(H29), C30(H30), C31(H31),
  C46(H46), C47(H47), C48(H48), C49(H49), C53(H53), C54(H54), C55(H55), C56(H56)
5.c Idealised Me refined as rotating group:
 C19(H19A,H19B,H19C), C38(H38A,H38B,H38C), C45(H45A,H45B,H45C)
;
_olex2_submission_special_instructions 'No special instructions were received'

loop_
_space_group_symop_operation_xyz
'x, y, z'
'-x+1/2, y+1/2, -z+1/2'
'-x, -y, -z'
'x-1/2, -y-1/2, z-1/2'

loop_
_atom_site_label
_atom_site_type_symbol
_atom_site_fract_x
_atom_site_fract_y
_atom_site_fract_z
_atom_site_U_iso_or_equiv
_atom_site_adp_type
_atom_site_occupancy
_atom_site_site_symmetry_order
_atom_site_calc_flag
_atom_site_refinement_flags_posn
_atom_site_refinement_flags_adp
_atom_site_refinement_flags_occupancy
_atom_site_disorder_assembly
_atom_site_disorder_group
Fe1 Fe 0.42828(2) 0.67912(2) 0.74236(2) 0.01618(7) Uani 1 1 d . . . . .
N1 N 0.51811(10) 0.74751(10) 0.70488(6) 0.0174(3) Uani 1 1 d . . . . .
N2 N 0.34215(10) 0.73119(10) 0.68414(6) 0.0188(3) Uani 1 1 d . . . . .
N3 N 0.39302(10) 0.77220(10) 0.79037(6) 0.0184(3) Uani 1 1 d . . . . .
N4 N 0.33199(10) 0.61392(10) 0.77577(6) 0.0188(3) Uani 1 1 d . . . . .
N5 N 0.46365(10) 0.57723(10) 0.70009(6) 0.0183(3) Uani 1 1 d . . . . .
N6 N 0.52332(10) 0.62621(10) 0.79537(6) 0.0197(3) Uani 1 1 d . . . . .
N7 N 0.54692(10) 0.80771(10) 0.62710(6) 0.0188(3) Uani 1 1 d . . . . .
N8 N 0.30078(11) 0.81944(10) 0.84910(6) 0.0207(3) Uani 1 1 d . . . . .
N9 N 0.57047(10) 0.47459(10) 0.68897(6) 0.0215(3) Uani 1 1 d . . . . .
C1 C 0.61299(12) 0.75130(12) 0.70471(7) 0.0181(3) Uani 1 1 d . . . . .
C2 C 0.68651(13) 0.72477(12) 0.74272(8) 0.0210(4) Uani 1 1 d . . . . .
H2 H 0.6758 0.7024 0.7767 0.025 Uiso 1 1 calc R U . . .
C3 C 0.77497(13) 0.73253(13) 0.72876(8) 0.0238(4) Uani 1 1 d . . . . .
H3 H 0.8257 0.7135 0.7534 0.029 Uiso 1 1 calc R U . . .
C4 C 0.79200(13) 0.76773(13) 0.67926(8) 0.0254(4) Uani 1 1 d . . . . .
H4 H 0.8538 0.7712 0.6711 0.031 Uiso 1 1 calc R U . . .
C5 C 0.72099(13) 0.79737(13) 0.64219(8) 0.0231(4) Uani 1 1 d . . . . .
H5 H 0.7324 0.8228 0.6091 0.028 Uiso 1 1 calc R U . . .
C6 C 0.63154(12) 0.78795(12) 0.65591(7) 0.0196(4) Uani 1 1 d . . . . .
C7 C 0.48125(12) 0.78058(12) 0.65771(7) 0.0178(4) Uani 1 1 d . . . . .
C8 C 0.38078(12) 0.77865(12) 0.64606(7) 0.0188(4) Uani 1 1 d . . . . .
C9 C 0.32729(14) 0.81782(13) 0.60307(8) 0.0257(4) Uani 1 1 d . . . . .
H9 H 0.3556 0.8498 0.5769 0.031 Uiso 1 1 calc R U . . .
C10 C 0.23218(14) 0.80976(15) 0.59885(9) 0.0297(5) Uani 1 1 d . . . . .
H10 H 0.1943 0.8356 0.5695 0.036 Uiso 1 1 calc R U . . .
C11 C 0.19319(13) 0.76376(14) 0.63773(8) 0.0269(4) Uani 1 1 d . . . . .
H11 H 0.1280 0.7584 0.6359 0.032 Uiso 1 1 calc R U . . .
C12 C 0.24996(12) 0.72542(13) 0.67958(8) 0.0216(4) Uani 1 1 d . . . . .
H12 H 0.2224 0.6937 0.7062 0.026 Uiso 1 1 calc R U . . .
C13 C 0.53745(13) 0.83651(13) 0.57069(7) 0.0206(4) Uani 1 1 d . . . . .
H13A H 0.5906 0.8746 0.5647 0.025 Uiso 1 1 calc R U . . .
H13B H 0.4805 0.8724 0.5628 0.025 Uiso 1 1 calc R U . . .
C14 C 0.53308(13) 0.75554(12) 0.53217(7) 0.0206(4) Uani 1 1 d . . . . .
H14A H 0.5920 0.7222 0.5382 0.025 Uiso 1 1 calc R U . . .
H14B H 0.4828 0.7151 0.5400 0.025 Uiso 1 1 calc R U . . .
C15 C 0.51606(14) 0.78510(14) 0.47409(8) 0.0261(4) Uani 1 1 d . . . . .
H15A H 0.5414 0.7398 0.4513 0.031 Uiso 1 1 calc R U . . .
H15B H 0.5493 0.8417 0.4699 0.031 Uiso 1 1 calc R U . . .
C16 C 0.41308(14) 0.79840(15) 0.45502(8) 0.0286(4) Uani 1 1 d . . . . .
H16A H 0.3800 0.7419 0.4595 0.034 Uiso 1 1 calc R U . . .
H16B H 0.3880 0.8438 0.4778 0.034 Uiso 1 1 calc R U . . .
C17 C 0.39444(14) 0.82769(14) 0.39642(8) 0.0294(4) Uani 1 1 d . . . . .
H17A H 0.4266 0.7864 0.3742 0.035 Uiso 1 1 calc R U . . .
H17B H 0.3274 0.8230 0.3846 0.035 Uiso 1 1 calc R U . . .
C18 C 0.42564(16) 0.92226(15) 0.38665(9) 0.0344(5) Uani 1 1 d . . . . .
H18A H 0.4919 0.9281 0.4003 0.041 Uiso 1 1 calc R U . . .
H18B H 0.3908 0.9640 0.4071 0.041 Uiso 1 1 calc R U . . .
C19 C 0.41161(17) 0.94864(17) 0.32776(9) 0.0386(5) Uani 1 1 d . . . . .
H19A H 0.4517 0.9124 0.3079 0.058 Uiso 1 1 calc R U . . .
H19B H 0.4271 1.0117 0.3243 0.058 Uiso 1 1 calc R U . . .
H19C H 0.3470 0.9388 0.3132 0.058 Uiso 1 1 calc R U . . .
C20 C 0.41444(13) 0.86020(12) 0.80211(7) 0.0196(4) Uani 1 1 d . . . . .
C21 C 0.47853(13) 0.91765(13) 0.78286(7) 0.0217(4) Uani 1 1 d . . . . .
H21 H 0.5183 0.8978 0.7581 0.026 Uiso 1 1 calc R U . . .
C22 C 0.48145(13) 1.00413(13) 0.80131(8) 0.0244(4) Uani 1 1 d . . . . .
H22 H 0.5235 1.0448 0.7885 0.029 Uiso 1 1 calc R U . . .
C23 C 0.42385(14) 1.03377(13) 0.83866(8) 0.0266(4) Uani 1 1 d . . . . .
H23 H 0.4286 1.0937 0.8508 0.032 Uiso 1 1 calc R U . . .
C24 C 0.36064(14) 0.97779(13) 0.85808(8) 0.0253(4) Uani 1 1 d . . . . .
H24 H 0.3217 0.9977 0.8833 0.030 Uiso 1 1 calc R U . . .
C25 C 0.35662(12) 0.89051(12) 0.83896(7) 0.0207(4) Uani 1 1 d . . . . .
C26 C 0.32453(12) 0.75065(12) 0.81850(7) 0.0187(4) Uani 1 1 d . . . . .
C27 C 0.28783(12) 0.66019(12) 0.81194(7) 0.0200(4) Uani 1 1 d . . . . .
C28 C 0.21813(13) 0.62211(13) 0.83704(8) 0.0239(4) Uani 1 1 d . . . . .
H28 H 0.1873 0.6559 0.8614 0.029 Uiso 1 1 calc R U . . .
C29 C 0.19386(14) 0.53404(14) 0.82626(8) 0.0267(4) Uani 1 1 d . . . . .
H29 H 0.1460 0.5069 0.8430 0.032 Uiso 1 1 calc R U . . .
C30 C 0.24016(14) 0.48638(13) 0.79099(8) 0.0248(4) Uani 1 1 d . . . . .
H30 H 0.2256 0.4257 0.7836 0.030 Uiso 1 1 calc R U . . .
C31 C 0.30829(13) 0.52855(12) 0.76650(7) 0.0216(4) Uani 1 1 d . . . . .
H31 H 0.3396 0.4956 0.7420 0.026 Uiso 1 1 calc R U . . .
C32 C 0.22824(14) 0.82369(13) 0.88498(8) 0.0251(4) Uani 1 1 d . . . . .
H32A H 0.1729 0.7916 0.8683 0.030 Uiso 1 1 calc R U . . .
H32B H 0.2107 0.8866 0.8896 0.030 Uiso 1 1 calc R U . . .
C33 C 0.25946(14) 0.78297(15) 0.94006(8) 0.0293(4) Uani 1 1 d . . . . .
H33A H 0.2061 0.7811 0.9608 0.035 Uiso 1 1 calc R U . . .
H33B H 0.2796 0.7209 0.9351 0.035 Uiso 1 1 calc R U . . .
C34 C 0.33779(17) 0.83362(16) 0.97210(9) 0.0358(5) Uani 1 1 d . . . . .
H34A H 0.3169 0.8949 0.9788 0.043 Uiso 1 1 calc R U . . .
H34B H 0.3905 0.8379 0.9509 0.043 Uiso 1 1 calc R U . . .
C35 C 0.37012(16) 0.78875(17) 1.02566(9) 0.0388(5) Uani 1 1 d . . . . .
H35A H 0.4094 0.8310 1.0484 0.047 Uiso 1 1 calc R U . . .
H35B H 0.3155 0.7753 1.0440 0.047 Uiso 1 1 calc R U . . .
C36 C 0.42442(17) 0.70277(17) 1.02048(10) 0.0401(5) Uani 1 1 d . . . . .
H36A H 0.3862 0.6615 0.9965 0.048 Uiso 1 1 calc R U . . .
H36B H 0.4806 0.7167 1.0036 0.048 Uiso 1 1 calc R U . . .
C37 C 0.45294(16) 0.65623(19) 1.07362(10) 0.0422(6) Uani 1 1 d . . . . .
H37A H 0.4914 0.6973 1.0976 0.051 Uiso 1 1 calc R U . . .
H37B H 0.3969 0.6423 1.0906 0.051 Uiso 1 1 calc R U . . .
C38 C 0.50641(17) 0.5710(2) 1.06791(13) 0.0518(7) Uani 1 1 d . . . . .
H38A H 0.5590 0.5832 1.0482 0.078 Uiso 1 1 calc R U . . .
H38B H 0.4659 0.5269 1.0484 0.078 Uiso 1 1 calc R U . . .
H38C H 0.5289 0.5478 1.1035 0.078 Uiso 1 1 calc R U . . .
C39 C 0.65070(13) 0.41523(13) 0.69965(9) 0.0276(4) Uani 1 1 d D . . . .
H39A H 0.6488 0.3707 0.6706 0.033 Uiso 0.801(5) 1 calc R U P A 1
H39B H 0.6465 0.3828 0.7335 0.033 Uiso 0.801(5) 1 calc R U P A 1
H39C H 0.6433 0.3628 0.6757 0.033 Uiso 0.199(5) 1 calc R U P A 2
H39D H 0.6568 0.3942 0.7372 0.033 Uiso 0.199(5) 1 calc R U P A 2
C40 C 0.7444(2) 0.4655(3) 0.70391(12) 0.0217(7) Uani 0.801(5) 1 d D . P A 1
H40A H 0.7403 0.5205 0.7251 0.026 Uiso 0.801(5) 1 calc R U P A 1
H40B H 0.7935 0.4275 0.7227 0.026 Uiso 0.801(5) 1 calc R U P A 1
C44 C 0.86333(19) 0.35345(19) 0.53588(11) 0.0470(6) Uani 1 1 d D . . . .
H44A H 0.9155 0.3227 0.5571 0.056 Uiso 0.801(5) 1 calc R U P A 1
H44B H 0.8110 0.3112 0.5296 0.056 Uiso 0.801(5) 1 calc R U P A 1
H44C H 0.9079 0.3050 0.5463 0.056 Uiso 0.199(5) 1 calc R U P A 2
H44D H 0.8041 0.3228 0.5246 0.056 Uiso 0.199(5) 1 calc R U P A 2
C45 C 0.8919(2) 0.3842(2) 0.48285(13) 0.0591(8) Uani 1 1 d . . . . .
H45A H 0.8398 0.4141 0.4620 0.089 Uiso 1 1 calc R U . . .
H45B H 0.9106 0.3326 0.4629 0.089 Uiso 1 1 calc R U . . .
H45C H 0.9439 0.4257 0.4895 0.089 Uiso 1 1 calc R U . . .
C46 C 0.54569(13) 0.65483(14) 0.84607(8) 0.0240(4) Uani 1 1 d . . . . .
H46 H 0.5132 0.7043 0.8580 0.029 Uiso 1 1 calc R U . . .
C47 C 0.61348(14) 0.61562(14) 0.88132(8) 0.0283(4) Uani 1 1 d . . . . .
H47 H 0.6284 0.6387 0.9164 0.034 Uiso 1 1 calc R U . . .
C48 C 0.65949(14) 0.54204(14) 0.86475(8) 0.0280(4) Uani 1 1 d . . . . .
H48 H 0.7056 0.5132 0.8885 0.034 Uiso 1 1 calc R U . . .
C49 C 0.63723(13) 0.51116(13) 0.81298(8) 0.0250(4) Uani 1 1 d . . . . .
H49 H 0.6681 0.4608 0.8008 0.030 Uiso 1 1 calc R U . . .
C50 C 0.56913(12) 0.55460(12) 0.77887(8) 0.0206(4) Uani 1 1 d . . . . .
C51 C 0.53706(12) 0.53285(12) 0.72309(7) 0.0193(4) Uani 1 1 d . . . . .
C52 C 0.44699(12) 0.54579(12) 0.64808(7) 0.0195(4) Uani 1 1 d . . . . .
C53 C 0.37840(13) 0.56736(13) 0.60606(7) 0.0221(4) Uani 1 1 d . . . . .
H53 H 0.3323 0.6105 0.6104 0.026 Uiso 1 1 calc R U . . .
C54 C 0.38065(14) 0.52322(14) 0.55817(8) 0.0266(4) Uani 1 1 d . . . . .
H54 H 0.3357 0.5371 0.5288 0.032 Uiso 1 1 calc R U . . .
C55 C 0.44767(15) 0.45829(14) 0.55165(8) 0.0292(4) Uani 1 1 d . . . . .
H55 H 0.4465 0.4292 0.5181 0.035 Uiso 1 1 calc R U . . .
C56 C 0.51513(14) 0.43564(13) 0.59259(8) 0.0264(4) Uani 1 1 d . . . . .
H56 H 0.5601 0.3914 0.5882 0.032 Uiso 1 1 calc R U . . .
C57 C 0.51397(13) 0.48102(13) 0.64091(8) 0.0220(4) Uani 1 1 d . . . . .
C41 C 0.76932(19) 0.4892(2) 0.64921(12) 0.0277(6) Uani 0.801(5) 1 d D . P A 1
H41A H 0.8195 0.5339 0.6532 0.033 Uiso 0.801(5) 1 calc R U P A 1
H41B H 0.7150 0.5166 0.6280 0.033 Uiso 0.801(5) 1 calc R U P A 1
C42 C 0.80059(19) 0.40858(18) 0.61875(11) 0.0299(7) Uani 0.801(5) 1 d D . P A 1
H42A H 0.8507 0.3775 0.6415 0.036 Uiso 0.801(5) 1 calc R U P A 1
H42B H 0.7483 0.3666 0.6114 0.036 Uiso 0.801(5) 1 calc R U P A 1
C43 C 0.8349(2) 0.4346(2) 0.56611(13) 0.0335(7) Uani 0.801(5) 1 d D . P A 1
H43A H 0.7853 0.4669 0.5436 0.040 Uiso 0.801(5) 1 calc R U P A 1
H43B H 0.8883 0.4752 0.5734 0.040 Uiso 0.801(5) 1 calc R U P A 1
C41A C 0.7493(9) 0.5227(9) 0.6364(5) 0.0277(6) Uani 0.199(5) 1 d D . P A 2
H41C H 0.8020 0.5644 0.6428 0.033 Uiso 0.199(5) 1 calc R U P A 2
H41D H 0.6927 0.5583 0.6265 0.033 Uiso 0.199(5) 1 calc R U P A 2
C42A C 0.7647(7) 0.4597(8) 0.5892(4) 0.039(3) Uani 0.199(5) 1 d D . P A 2
H42C H 0.7079 0.4237 0.5812 0.046 Uiso 0.199(5) 1 calc R U P A 2
H42D H 0.7691 0.4979 0.5576 0.046 Uiso 0.199(5) 1 calc R U P A 2
C43A C 0.8467(8) 0.3947(9) 0.5929(5) 0.043(3) Uani 0.199(5) 1 d D . P A 2
H43C H 0.8354 0.3456 0.6175 0.051 Uiso 0.199(5) 1 calc R U P A 2
H43D H 0.9033 0.4263 0.6083 0.051 Uiso 0.199(5) 1 calc R U P A 2
Cl1 Cl 0.05224(3) 0.79393(3) 0.75222(2) 0.02223(10) Uani 1 1 d . . . . .
O1 O 0.00079(10) 0.86097(10) 0.72048(6) 0.0313(3) Uani 1 1 d . . . . .
O2 O 0.14667(9) 0.82226(10) 0.76352(6) 0.0291(3) Uani 1 1 d . . . . .
O3 O 0.04817(12) 0.71147(10) 0.72300(7) 0.0415(4) Uani 1 1 d . . . . .
O4 O 0.01366(10) 0.78169(10) 0.80178(6) 0.0329(3) Uani 1 1 d . . . . .
Cl2 Cl 0.22627(3) 0.51297(3) 0.98807(2) 0.02381(10) Uani 1 1 d . . . . .
O5 O 0.22947(10) 0.57833(10) 1.03017(6) 0.0295(3) Uani 1 1 d . . . . .
O6 O 0.28104(13) 0.54280(11) 0.94790(6) 0.0429(4) Uani 1 1 d . . . . .
O7 O 0.13266(11) 0.50096(11) 0.96447(7) 0.0437(4) Uani 1 1 d . . . . .
O8 O 0.26271(10) 0.42961(10) 1.00959(6) 0.0292(3) Uani 1 1 d . . . . .
C40A C 0.7396(12) 0.4708(14) 0.6890(6) 0.0217(7) Uani 0.199(5) 1 d D . P A 2
H40C H 0.7501 0.5147 0.7184 0.026 Uiso 0.199(5) 1 calc R U P A 2
H40D H 0.7922 0.4288 0.6941 0.026 Uiso 0.199(5) 1 calc R U P A 2

loop_
_atom_site_aniso_label
_atom_site_aniso_U_11
_atom_site_aniso_U_22
_atom_site_aniso_U_33
_atom_site_aniso_U_23
_atom_site_aniso_U_13
_atom_site_aniso_U_12
Fe1 0.01850(14) 0.01479(14) 0.01497(14) 0.00081(11) 0.00082(10) 0.00167(11)
N1 0.0205(7) 0.0153(7) 0.0159(7) -0.0001(6) 0.0004(6) 0.0011(6)
N2 0.0213(7) 0.0164(7) 0.0186(7) -0.0004(6) 0.0023(6) 0.0007(6)
N3 0.0207(7) 0.0159(7) 0.0182(7) 0.0018(6) 0.0014(6) 0.0004(6)
N4 0.0223(7) 0.0170(7) 0.0163(7) 0.0014(6) -0.0015(6) 0.0012(6)
N5 0.0202(7) 0.0160(7) 0.0186(7) 0.0009(6) 0.0016(6) 0.0000(6)
N6 0.0221(7) 0.0182(8) 0.0185(7) 0.0017(6) 0.0008(6) -0.0003(6)
N7 0.0199(7) 0.0186(8) 0.0176(8) 0.0016(6) 0.0011(6) -0.0011(6)
N8 0.0235(8) 0.0190(8) 0.0203(8) -0.0016(6) 0.0052(6) -0.0001(6)
N9 0.0213(7) 0.0175(8) 0.0258(8) -0.0010(6) 0.0033(6) 0.0023(6)
C1 0.0198(8) 0.0153(8) 0.0188(9) -0.0032(7) 0.0010(7) -0.0009(7)
C2 0.0241(9) 0.0175(9) 0.0204(9) -0.0003(7) -0.0013(7) -0.0014(7)
C3 0.0222(9) 0.0199(9) 0.0274(10) -0.0003(8) -0.0037(7) -0.0014(7)
C4 0.0210(9) 0.0243(10) 0.0305(10) -0.0015(8) 0.0013(8) -0.0030(7)
C5 0.0231(9) 0.0244(10) 0.0219(9) -0.0008(8) 0.0028(7) -0.0046(8)
C6 0.0213(9) 0.0173(9) 0.0194(9) -0.0022(7) -0.0013(7) -0.0003(7)
C7 0.0218(9) 0.0145(8) 0.0170(8) -0.0013(7) 0.0016(7) 0.0012(7)
C8 0.0212(9) 0.0164(9) 0.0188(9) 0.0003(7) 0.0020(7) 0.0012(7)
C9 0.0254(10) 0.0268(10) 0.0245(10) 0.0081(8) 0.0016(8) 0.0012(8)
C10 0.0239(10) 0.0337(11) 0.0300(11) 0.0138(9) -0.0033(8) 0.0039(8)
C11 0.0190(9) 0.0294(11) 0.0316(11) 0.0060(9) 0.0004(8) 0.0029(8)
C12 0.0217(9) 0.0214(9) 0.0217(9) 0.0026(7) 0.0029(7) 0.0009(7)
C13 0.0227(9) 0.0217(9) 0.0170(9) 0.0033(7) 0.0007(7) -0.0007(7)
C14 0.0240(9) 0.0187(9) 0.0188(9) -0.0008(7) 0.0015(7) 0.0021(7)
C15 0.0293(10) 0.0272(10) 0.0215(10) -0.0023(8) 0.0019(8) 0.0020(8)
C16 0.0296(10) 0.0305(11) 0.0260(10) -0.0021(8) 0.0044(8) 0.0007(8)
C17 0.0284(10) 0.0323(11) 0.0266(10) -0.0044(9) -0.0007(8) 0.0011(8)
C18 0.0426(12) 0.0316(12) 0.0276(11) -0.0028(9) -0.0010(9) -0.0034(10)
C19 0.0424(13) 0.0400(13) 0.0323(12) 0.0012(10) 0.0004(10) 0.0001(10)
C20 0.0238(9) 0.0157(9) 0.0186(9) 0.0006(7) -0.0008(7) 0.0025(7)
C21 0.0219(9) 0.0218(9) 0.0211(9) 0.0014(7) 0.0013(7) -0.0004(7)
C22 0.0271(10) 0.0190(9) 0.0268(10) 0.0027(8) 0.0019(8) -0.0020(7)
C23 0.0337(10) 0.0163(9) 0.0291(10) -0.0015(8) 0.0016(8) 0.0007(8)
C24 0.0310(10) 0.0215(10) 0.0240(10) -0.0020(8) 0.0055(8) 0.0033(8)
C25 0.0228(9) 0.0180(9) 0.0211(9) 0.0006(7) 0.0018(7) -0.0001(7)
C26 0.0207(8) 0.0172(9) 0.0180(9) 0.0013(7) 0.0011(7) 0.0001(7)
C27 0.0222(9) 0.0192(9) 0.0180(9) 0.0008(7) -0.0005(7) 0.0007(7)
C28 0.0267(9) 0.0238(10) 0.0214(9) -0.0015(8) 0.0038(8) -0.0014(8)
C29 0.0288(10) 0.0261(10) 0.0255(10) 0.0016(8) 0.0045(8) -0.0053(8)
C30 0.0305(10) 0.0189(9) 0.0244(10) 0.0002(8) 0.0010(8) -0.0041(8)
C31 0.0264(9) 0.0171(9) 0.0203(9) 0.0004(7) -0.0009(7) 0.0005(7)
C32 0.0268(10) 0.0238(10) 0.0264(10) -0.0030(8) 0.0097(8) 0.0010(8)
C33 0.0310(10) 0.0322(11) 0.0260(10) 0.0005(9) 0.0081(8) -0.0026(9)
C34 0.0445(13) 0.0342(12) 0.0297(11) -0.0032(9) 0.0076(10) -0.0077(10)
C35 0.0392(12) 0.0478(14) 0.0299(12) -0.0031(10) 0.0061(9) -0.0106(11)
C36 0.0393(12) 0.0470(14) 0.0342(12) -0.0035(11) 0.0055(10) -0.0136(11)
C37 0.0300(11) 0.0573(16) 0.0374(13) -0.0001(12) -0.0029(10) -0.0102(11)
C38 0.0312(12) 0.0572(17) 0.0670(18) 0.0034(14) 0.0057(12) -0.0061(12)
C39 0.0222(9) 0.0196(10) 0.0406(12) -0.0046(9) 0.0024(8) 0.0045(8)
C40 0.0197(10) 0.0233(12) 0.0202(19) -0.0052(16) -0.0056(13) 0.0050(9)
C44 0.0462(14) 0.0504(16) 0.0445(15) -0.0104(12) 0.0052(11) 0.0081(12)
C45 0.0552(17) 0.0599(19) 0.0614(18) 0.0176(15) 0.0033(14) 0.0114(14)
C46 0.0272(9) 0.0252(10) 0.0186(9) 0.0005(8) -0.0007(7) 0.0023(8)
C47 0.0307(10) 0.0318(11) 0.0208(10) 0.0013(8) -0.0031(8) -0.0004(9)
C48 0.0276(10) 0.0279(11) 0.0262(10) 0.0077(8) -0.0062(8) 0.0012(8)
C49 0.0230(9) 0.0204(10) 0.0305(11) 0.0038(8) -0.0014(8) 0.0018(7)
C50 0.0204(9) 0.0182(9) 0.0230(9) 0.0018(7) 0.0008(7) -0.0005(7)
C51 0.0203(8) 0.0148(8) 0.0227(9) 0.0006(7) 0.0023(7) 0.0004(7)
C52 0.0239(9) 0.0169(9) 0.0180(9) -0.0008(7) 0.0036(7) -0.0031(7)
C53 0.0264(9) 0.0186(9) 0.0209(9) 0.0014(7) 0.0013(7) -0.0022(7)
C54 0.0353(11) 0.0245(10) 0.0193(9) 0.0008(8) 0.0000(8) -0.0060(8)
C55 0.0438(12) 0.0237(10) 0.0215(10) -0.0038(8) 0.0097(9) -0.0059(9)
C56 0.0336(10) 0.0205(9) 0.0271(10) -0.0035(8) 0.0114(8) -0.0008(8)
C57 0.0246(9) 0.0179(9) 0.0239(10) -0.0009(7) 0.0049(7) -0.0025(7)
C41 0.0219(13) 0.0286(17) 0.0320(16) -0.0011(12) 0.0017(11) -0.0001(11)
C42 0.0282(14) 0.0336(15) 0.0277(15) 0.0013(12) 0.0029(12) 0.0009(11)
C43 0.0335(15) 0.0386(17) 0.0283(15) 0.0064(14) 0.0030(12) 0.0044(12)
C41A 0.0219(13) 0.0286(17) 0.0320(16) -0.0011(12) 0.0017(11) -0.0001(11)
C42A 0.027(6) 0.058(8) 0.033(6) 0.014(6) 0.013(5) -0.005(5)
C43A 0.040(7) 0.049(8) 0.040(8) -0.004(7) 0.010(6) -0.004(6)
Cl1 0.0218(2) 0.0181(2) 0.0272(2) -0.00070(17) 0.00461(17) 0.00032(16)
O1 0.0284(7) 0.0346(8) 0.0298(8) 0.0054(6) -0.0007(6) 0.0080(6)
O2 0.0211(7) 0.0309(8) 0.0347(8) 0.0051(6) 0.0003(6) -0.0016(6)
O3 0.0505(9) 0.0225(8) 0.0554(11) -0.0135(7) 0.0223(8) -0.0088(7)
O4 0.0339(8) 0.0344(8) 0.0324(8) 0.0060(7) 0.0121(6) 0.0031(6)
Cl2 0.0273(2) 0.0224(2) 0.0202(2) -0.00306(17) -0.00303(17) 0.00130(17)
O5 0.0309(7) 0.0304(8) 0.0269(7) -0.0109(6) 0.0020(6) 0.0005(6)
O6 0.0645(11) 0.0379(9) 0.0292(8) 0.0027(7) 0.0179(8) -0.0029(8)
O7 0.0327(8) 0.0348(9) 0.0573(11) -0.0134(8) -0.0197(7) 0.0060(7)
O8 0.0347(8) 0.0263(7) 0.0250(7) 0.0008(6) -0.0034(6) 0.0045(6)
C40A 0.0197(10) 0.0233(12) 0.0202(19) -0.0052(16) -0.0056(13) 0.0050(9)

loop_
_atom_type_symbol
_atom_type_description
_atom_type_scat_dispersion_real
_atom_type_scat_dispersion_imag
_atom_type_scat_source
C C 0.0181 0.0091 'International Tables Vol C Tables 4.2.6.8 and 6.1.1.4'
H H 0.0000 0.0000 'International Tables Vol C Tables 4.2.6.8 and 6.1.1.4'
Cl Cl 0.3639 0.7018 'International Tables Vol C Tables 4.2.6.8 and 6.1.1.4'
Fe Fe -1.1336 3.1974 'International Tables Vol C Tables 4.2.6.8 and 6.1.1.4'
N N 0.0311 0.0180 'International Tables Vol C Tables 4.2.6.8 and 6.1.1.4'
O O 0.0492 0.0322 'International Tables Vol C Tables 4.2.6.8 and 6.1.1.4'

loop_
_geom_angle_atom_site_label_1
_geom_angle_atom_site_label_2
_geom_angle_atom_site_label_3
_geom_angle
_geom_angle_site_symmetry_1
_geom_angle_site_symmetry_3
_geom_angle_publ_flag
N2 Fe1 N1 80.76(6) . . ?
N2 Fe1 N4 95.24(6) . . ?
N3 Fe1 N1 99.30(6) . . ?
N3 Fe1 N2 89.11(6) . . ?
N3 Fe1 N4 80.67(6) . . ?
N3 Fe1 N5 174.29(6) . . ?
N3 Fe1 N6 94.91(6) . . ?
N4 Fe1 N1 176.00(6) . . ?
N5 Fe1 N1 85.07(6) . . ?
N5 Fe1 N2 95.25(6) . . ?
N5 Fe1 N4 95.22(6) . . ?
N5 Fe1 N6 81.01(6) . . ?
N6 Fe1 N1 94.58(6) . . ?
N6 Fe1 N2 174.31(6) . . ?
N6 Fe1 N4 89.40(6) . . ?
C1 N1 Fe1 137.54(12) . . ?
C7 N1 Fe1 113.31(12) . . ?
C7 N1 C1 106.01(15) . . ?
C8 N2 Fe1 116.60(12) . . ?
C12 N2 Fe1 125.49(13) . . ?
C12 N2 C8 117.90(16) . . ?
C20 N3 Fe1 138.22(13) . . ?
C26 N3 Fe1 115.13(12) . . ?
C26 N3 C20 106.46(15) . . ?
C27 N4 Fe1 116.55(12) . . ?
C31 N4 Fe1 125.43(13) . . ?
C31 N4 C27 118.01(16) . . ?
C51 N5 Fe1 113.79(12) . . ?
C51 N5 C52 106.25(15) . . ?
C52 N5 Fe1 138.47(13) . . ?
C46 N6 Fe1 125.58(13) . . ?
C46 N6 C50 118.07(16) . . ?
C50 N6 Fe1 116.35(12) . . ?
C6 N7 C13 122.71(15) . . ?
C7 N7 C6 106.39(15) . . ?
C7 N7 C13 129.96(15) . . ?
C25 N8 C32 124.16(16) . . ?
C26 N8 C25 106.59(15) . . ?
C26 N8 C32 129.20(16) . . ?
C51 N9 C39 127.89(17) . . ?
C51 N9 C57 106.70(15) . . ?
C57 N9 C39 125.41(16) . . ?
N1 C1 C2 131.76(17) . . ?
N1 C1 C6 108.52(15) . . ?
C6 C1 C2 119.71(16) . . ?
C1 C2 H2 121.3 . . ?
C3 C2 C1 117.47(17) . . ?
C3 C2 H2 121.3 . . ?
C2 C3 H3 119.0 . . ?
C2 C3 C4 121.91(18) . . ?
C4 C3 H3 119.0 . . ?
C3 C4 H4 119.2 . . ?
C5 C4 C3 121.52(18) . . ?
C5 C4 H4 119.2 . . ?
C4 C5 H5 121.7 . . ?
C4 C5 C6 116.51(18) . . ?
C6 C5 H5 121.7 . . ?
N7 C6 C1 106.78(15) . . ?
N7 C6 C5 130.39(17) . . ?
C5 C6 C1 122.80(17) . . ?
N1 C7 N7 112.26(15) . . ?
N1 C7 C8 117.16(16) . . ?
N7 C7 C8 130.52(16) . . ?
N2 C8 C7 110.96(15) . . ?
N2 C8 C9 121.82(17) . . ?
C9 C8 C7 127.22(17) . . ?
C8 C9 H9 120.4 . . ?
C10 C9 C8 119.14(18) . . ?
C10 C9 H9 120.4 . . ?
C9 C10 H10 120.5 . . ?
C11 C10 C9 119.09(18) . . ?
C11 C10 H10 120.5 . . ?
C10 C11 H11 120.3 . . ?
C10 C11 C12 119.33(18) . . ?
C12 C11 H11 120.3 . . ?
N2 C12 C11 122.70(18) . . ?
N2 C12 H12 118.6 . . ?
C11 C12 H12 118.7 . . ?
N7 C13 H13A 109.4 . . ?
N7 C13 H13B 109.4 . . ?
N7 C13 C14 111.34(15) . . ?
H13A C13 H13B 108.0 . . ?
C14 C13 H13A 109.4 . . ?
C14 C13 H13B 109.4 . . ?
C13 C14 H14A 109.4 . . ?
C13 C14 H14B 109.4 . . ?
H14A C14 H14B 108.0 . . ?
C15 C14 C13 111.22(15) . . ?
C15 C14 H14A 109.4 . . ?
C15 C14 H14B 109.4 . . ?
C14 C15 H15A 109.2 . . ?
C14 C15 H15B 109.2 . . ?
C14 C15 C16 112.26(16) . . ?
H15A C15 H15B 107.9 . . ?
C16 C15 H15A 109.2 . . ?
C16 C15 H15B 109.2 . . ?
C15 C16 H16A 109.0 . . ?
C15 C16 H16B 109.0 . . ?
H16A C16 H16B 107.8 . . ?
C17 C16 C15 113.05(17) . . ?
C17 C16 H16A 109.0 . . ?
C17 C16 H16B 109.0 . . ?
C16 C17 H17A 108.8 . . ?
C16 C17 H17B 108.8 . . ?
H17A C17 H17B 107.7 . . ?
C18 C17 C16 113.73(18) . . ?
C18 C17 H17A 108.8 . . ?
C18 C17 H17B 108.8 . . ?
C17 C18 H18A 109.0 . . ?
C17 C18 H18B 109.0 . . ?
C17 C18 C19 113.12(19) . . ?
H18A C18 H18B 107.8 . . ?
C19 C18 H18A 109.0 . . ?
C19 C18 H18B 109.0 . . ?
C18 C19 H19A 109.5 . . ?
C18 C19 H19B 109.5 . . ?
C18 C19 H19C 109.5 . . ?
H19A C19 H19B 109.5 . . ?
H19A C19 H19C 109.5 . . ?
H19B C19 H19C 109.5 . . ?
N3 C20 C21 131.15(17) . . ?
N3 C20 C25 108.25(16) . . ?
C21 C20 C25 120.57(17) . . ?
C20 C21 H21 121.4 . . ?
C22 C21 C20 117.29(18) . . ?
C22 C21 H21 121.4 . . ?
C21 C22 H22 119.1 . . ?
C21 C22 C23 121.79(18) . . ?
C23 C22 H22 119.1 . . ?
C22 C23 H23 119.2 . . ?
C24 C23 C22 121.50(18) . . ?
C24 C23 H23 119.2 . . ?
C23 C24 H24 121.6 . . ?
C23 C24 C25 116.88(18) . . ?
C25 C24 H24 121.6 . . ?
N8 C25 C20 106.61(16) . . ?
N8 C25 C24 131.42(18) . . ?
C24 C25 C20 121.96(17) . . ?
N3 C26 N8 112.07(16) . . ?
N3 C26 C27 116.97(16) . . ?
N8 C26 C27 130.96(17) . . ?
N4 C27 C26 110.61(16) . . ?
N4 C27 C28 121.70(17) . . ?
C28 C27 C26 127.69(17) . . ?
C27 C28 H28 120.4 . . ?
C27 C28 C29 119.25(18) . . ?
C29 C28 H28 120.4 . . ?
C28 C29 H29 120.4 . . ?
C30 C29 C28 119.17(18) . . ?
C30 C29 H29 120.4 . . ?
C29 C30 H30 120.6 . . ?
C29 C30 C31 118.89(18) . . ?
C31 C30 H30 120.6 . . ?
N4 C31 C30 122.92(18) . . ?
N4 C31 H31 118.5 . . ?
C30 C31 H31 118.5 . . ?
N8 C32 H32A 109.1 . . ?
N8 C32 H32B 109.1 . . ?
N8 C32 C33 112.39(16) . . ?
H32A C32 H32B 107.9 . . ?
C33 C32 H32A 109.1 . . ?
C33 C32 H32B 109.1 . . ?
C32 C33 H33A 108.8 . . ?
C32 C33 H33B 108.8 . . ?
H33A C33 H33B 107.7 . . ?
C34 C33 C32 113.70(18) . . ?
C34 C33 H33A 108.8 . . ?
C34 C33 H33B 108.8 . . ?
C33 C34 H34A 109.2 . . ?
C33 C34 H34B 109.2 . . ?
C33 C34 C35 112.26(19) . . ?
H34A C34 H34B 107.9 . . ?
C35 C34 H34A 109.2 . . ?
C35 C34 H34B 109.2 . . ?
C34 C35 H35A 108.8 . . ?
C34 C35 H35B 108.8 . . ?
H35A C35 H35B 107.7 . . ?
C36 C35 C34 113.9(2) . . ?
C36 C35 H35A 108.8 . . ?
C36 C35 H35B 108.8 . . ?
C35 C36 H36A 108.8 . . ?
C35 C36 H36B 108.8 . . ?
H36A C36 H36B 107.7 . . ?
C37 C36 C35 113.7(2) . . ?
C37 C36 H36A 108.8 . . ?
C37 C36 H36B 108.8 . . ?
C36 C37 H37A 108.9 . . ?
C36 C37 H37B 108.9 . . ?
H37A C37 H37B 107.8 . . ?
C38 C37 C36 113.2(2) . . ?
C38 C37 H37A 108.9 . . ?
C38 C37 H37B 108.9 . . ?
C37 C38 H38A 109.5 . . ?
C37 C38 H38B 109.5 . . ?
C37 C38 H38C 109.5 . . ?
H38A C38 H38B 109.5 . . ?
H38A C38 H38C 109.5 . . ?
H38B C38 H38C 109.5 . . ?
N9 C39 H39A 109.0 . . ?
N9 C39 H39B 109.0 . . ?
N9 C39 H39C 110.2 . . ?
N9 C39 H39D 110.2 . . ?
N9 C39 C40 113.1(2) . . ?
N9 C39 C40A 107.3(8) . . ?
H39A C39 H39B 107.8 . . ?
H39C C39 H39D 108.5 . . ?
C40 C39 H39A 109.0 . . ?
C40 C39 H39B 109.0 . . ?
C40A C39 H39C 110.2 . . ?
C40A C39 H39D 110.2 . . ?
C39 C40 H40A 109.4 . . ?
C39 C40 H40B 109.4 . . ?
H40A C40 H40B 108.0 . . ?
C41 C40 C39 111.0(2) . . ?
C41 C40 H40A 109.4 . . ?
C41 C40 H40B 109.4 . . ?
H44A C44 H44B 108.4 . . ?
H44C C44 H44D 104.9 . . ?
C45 C44 H44A 110.0 . . ?
C45 C44 H44B 110.0 . . ?
C45 C44 H44C 102.3 . . ?
C45 C44 H44D 102.3 . . ?
C45 C44 C43 108.5(3) . . ?
C45 C44 C43A 139.0(6) . . ?
C43 C44 H44A 110.0 . . ?
C43 C44 H44B 110.0 . . ?
C43A C44 H44C 102.3 . . ?
C43A C44 H44D 102.3 . . ?
C44 C45 H45A 109.5 . . ?
C44 C45 H45B 109.5 . . ?
C44 C45 H45C 109.5 . . ?
H45A C45 H45B 109.5 . . ?
H45A C45 H45C 109.5 . . ?
H45B C45 H45C 109.5 . . ?
N6 C46 H46 118.5 . . ?
N6 C46 C47 123.07(19) . . ?
C47 C46 H46 118.5 . . ?
C46 C47 H47 120.5 . . ?
C46 C47 C48 118.91(19) . . ?
C48 C47 H47 120.5 . . ?
C47 C48 H48 120.5 . . ?
C47 C48 C49 118.99(18) . . ?
C49 C48 H48 120.5 . . ?
C48 C49 H49 120.3 . . ?
C48 C49 C50 119.44(19) . . ?
C50 C49 H49 120.3 . . ?
N6 C50 C49 121.51(17) . . ?
N6 C50 C51 111.03(15) . . ?
C49 C50 C51 127.46(18) . . ?
N5 C51 N9 112.25(16) . . ?
N5 C51 C50 116.88(16) . . ?
N9 C51 C50 130.86(17) . . ?
N5 C52 C53 131.40(17) . . ?
N5 C52 C57 108.20(16) . . ?
C53 C52 C57 120.39(17) . . ?
C52 C53 H53 121.4 . . ?
C54 C53 C52 117.24(18) . . ?
C54 C53 H53 121.4 . . ?
C53 C54 H54 119.1 . . ?
C53 C54 C55 121.75(19) . . ?
C55 C54 H54 119.1 . . ?
C54 C55 H55 119.1 . . ?
C56 C55 C54 121.86(19) . . ?
C56 C55 H55 119.1 . . ?
C55 C56 H56 121.7 . . ?
C55 C56 C57 116.62(19) . . ?
C57 C56 H56 121.7 . . ?
N9 C57 C52 106.59(16) . . ?
N9 C57 C56 131.27(18) . . ?
C56 C57 C52 122.13(18) . . ?
C40 C41 H41A 109.0 . . ?
C40 C41 H41B 109.0 . . ?
C40 C41 C42 112.9(3) . . ?
H41A C41 H41B 107.8 . . ?
C42 C41 H41A 109.0 . . ?
C42 C41 H41B 109.0 . . ?
C41 C42 H42A 109.1 . . ?
C41 C42 H42B 109.1 . . ?
H42A C42 H42B 107.8 . . ?
C43 C42 C41 112.4(2) . . ?
C43 C42 H42A 109.1 . . ?
C43 C42 H42B 109.1 . . ?
C44 C43 C42 111.6(3) . . ?
C44 C43 H43A 109.3 . . ?
C44 C43 H43B 109.3 . . ?
C42 C43 H43A 109.3 . . ?
C42 C43 H43B 109.3 . . ?
H43A C43 H43B 108.0 . . ?
H41C C41A H41D 107.8 . . ?
C42A C41A H41C 109.1 . . ?
C42A C41A H41D 109.1 . . ?
C40A C41A H41C 109.1 . . ?
C40A C41A H41D 109.1 . . ?
C40A C41A C42A 112.5(13) . . ?
C41A C42A H42C 107.0 . . ?
C41A C42A H42D 107.0 . . ?
H42C C42A H42D 106.7 . . ?
C43A C42A C41A 121.5(9) . . ?
C43A C42A H42C 107.0 . . ?
C43A C42A H42D 107.0 . . ?
C44 C43A H43C 109.0 . . ?
C44 C43A H43D 109.0 . . ?
C42A C43A C44 113.0(9) . . ?
C42A C43A H43C 109.0 . . ?
C42A C43A H43D 109.0 . . ?
H43C C43A H43D 107.8 . . ?
O1 Cl1 O4 109.77(9) . . ?
O2 Cl1 O1 108.99(9) . . ?
O2 Cl1 O3 109.61(9) . . ?
O2 Cl1 O4 109.38(9) . . ?
O3 Cl1 O1 109.39(10) . . ?
O3 Cl1 O4 109.68(10) . . ?
O6 Cl2 O5 109.56(10) . . ?
O6 Cl2 O8 108.98(10) . . ?
O7 Cl2 O5 109.58(9) . . ?
O7 Cl2 O6 109.32(11) . . ?
O7 Cl2 O8 109.64(10) . . ?
O8 Cl2 O5 109.75(9) . . ?
C39 C40A H40C 106.2 . . ?
C39 C40A H40D 106.2 . . ?
C41A C40A C39 124.4(11) . . ?
C41A C40A H40C 106.2 . . ?
C41A C40A H40D 106.2 . . ?
H40C C40A H40D 106.4 . . ?

loop_
_geom_bond_atom_site_label_1
_geom_bond_atom_site_label_2
_geom_bond_distance
_geom_bond_site_symmetry_2
_geom_bond_publ_flag
Fe1 N1 1.9913(15) . ?
Fe1 N2 1.9735(15) . ?
Fe1 N3 1.9582(16) . ?
Fe1 N4 1.9820(16) . ?
Fe1 N5 1.9690(15) . ?
Fe1 N6 1.9720(15) . ?
N1 C1 1.386(2) . ?
N1 C7 1.339(2) . ?
N2 C8 1.370(2) . ?
N2 C12 1.339(2) . ?
N3 C20 1.382(2) . ?
N3 C26 1.333(2) . ?
N4 C27 1.368(2) . ?
N4 C31 1.342(2) . ?
N5 C51 1.333(2) . ?
N5 C52 1.386(2) . ?
N6 C46 1.349(2) . ?
N6 C50 1.358(2) . ?
N7 C6 1.386(2) . ?
N7 C7 1.363(2) . ?
N7 C13 1.476(2) . ?
N8 C25 1.385(2) . ?
N8 C26 1.359(2) . ?
N8 C32 1.474(2) . ?
N9 C39 1.470(2) . ?
N9 C51 1.358(2) . ?
N9 C57 1.383(2) . ?
C1 C2 1.406(3) . ?
C1 C6 1.403(3) . ?
C2 H2 0.9500 . ?
C2 C3 1.383(3) . ?
C3 H3 0.9500 . ?
C3 C4 1.404(3) . ?
C4 H4 0.9500 . ?
C4 C5 1.382(3) . ?
C5 H5 0.9500 . ?
C5 C6 1.397(3) . ?
C7 C8 1.460(2) . ?
C8 C9 1.387(3) . ?
C9 H9 0.9500 . ?
C9 C10 1.384(3) . ?
C10 H10 0.9500 . ?
C10 C11 1.377(3) . ?
C11 H11 0.9500 . ?
C11 C12 1.385(3) . ?
C12 H12 0.9500 . ?
C13 H13A 0.9900 . ?
C13 H13B 0.9900 . ?
C13 C14 1.553(3) . ?
C14 H14A 0.9900 . ?
C14 H14B 0.9900 . ?
C14 C15 1.520(3) . ?
C15 H15A 0.9900 . ?
C15 H15B 0.9900 . ?
C15 C16 1.534(3) . ?
C16 H16A 0.9900 . ?
C16 H16B 0.9900 . ?
C16 C17 1.533(3) . ?
C17 H17A 0.9900 . ?
C17 H17B 0.9900 . ?
C17 C18 1.521(3) . ?
C18 H18A 0.9900 . ?
C18 H18B 0.9900 . ?
C18 C19 1.525(3) . ?
C19 H19A 0.9800 . ?
C19 H19B 0.9800 . ?
C19 H19C 0.9800 . ?
C20 C21 1.402(3) . ?
C20 C25 1.404(3) . ?
C21 H21 0.9500 . ?
C21 C22 1.379(3) . ?
C22 H22 0.9500 . ?
C22 C23 1.408(3) . ?
C23 H23 0.9500 . ?
C23 C24 1.381(3) . ?
C24 H24 0.9500 . ?
C24 C25 1.396(3) . ?
C26 C27 1.463(3) . ?
C27 C28 1.385(3) . ?
C28 H28 0.9500 . ?
C28 C29 1.388(3) . ?
C29 H29 0.9500 . ?
C29 C30 1.380(3) . ?
C30 H30 0.9500 . ?
C30 C31 1.385(3) . ?
C31 H31 0.9500 . ?
C32 H32A 0.9900 . ?
C32 H32B 0.9900 . ?
C32 C33 1.534(3) . ?
C33 H33A 0.9900 . ?
C33 H33B 0.9900 . ?
C33 C34 1.521(3) . ?
C34 H34A 0.9900 . ?
C34 H34B 0.9900 . ?
C34 C35 1.531(3) . ?
C35 H35A 0.9900 . ?
C35 H35B 0.9900 . ?
C35 C36 1.529(4) . ?
C36 H36A 0.9900 . ?
C36 H36B 0.9900 . ?
C36 C37 1.523(3) . ?
C37 H37A 0.9900 . ?
C37 H37B 0.9900 . ?
C37 C38 1.515(4) . ?
C38 H38A 0.9800 . ?
C38 H38B 0.9800 . ?
C38 H38C 0.9800 . ?
C39 H39A 0.9900 . ?
C39 H39B 0.9900 . ?
C39 H39C 0.9900 . ?
C39 H39D 0.9900 . ?
C39 C40 1.554(4) . ?
C39 C40A 1.592(14) . ?
C40 H40A 0.9900 . ?
C40 H40B 0.9900 . ?
C40 C41 1.510(4) . ?
C44 H44A 0.9900 . ?
C44 H44B 0.9900 . ?
C44 H44C 0.9900 . ?
C44 H44D 0.9900 . ?
C44 C45 1.519(4) . ?
C44 C43 1.522(4) . ?
C44 C43A 1.609(11) . ?
C45 H45A 0.9800 . ?
C45 H45B 0.9800 . ?
C45 H45C 0.9800 . ?
C46 H46 0.9500 . ?
C46 C47 1.379(3) . ?
C47 H47 0.9500 . ?
C47 C48 1.384(3) . ?
C48 H48 0.9500 . ?
C48 C49 1.385(3) . ?
C49 H49 0.9500 . ?
C49 C50 1.394(3) . ?
C50 C51 1.463(3) . ?
C52 C53 1.404(3) . ?
C52 C57 1.406(3) . ?
C53 H53 0.9500 . ?
C53 C54 1.381(3) . ?
C54 H54 0.9500 . ?
C54 C55 1.405(3) . ?
C55 H55 0.9500 . ?
C55 C56 1.379(3) . ?
C56 H56 0.9500 . ?
C56 C57 1.397(3) . ?
C41 H41A 0.9900 . ?
C41 H41B 0.9900 . ?
C41 C42 1.533(4) . ?
C42 H42A 0.9900 . ?
C42 H42B 0.9900 . ?
C42 C43 1.524(4) . ?
C43 H43A 0.9900 . ?
C43 H43B 0.9900 . ?
C41A H41C 0.9900 . ?
C41A H41D 0.9900 . ?
C41A C42A 1.559(17) . ?
C41A C40A 1.559(13) . ?
C42A H42C 0.9900 . ?
C42A H42D 0.9900 . ?
C42A C43A 1.537(14) . ?
C43A H43C 0.9900 . ?
C43A H43D 0.9900 . ?
Cl1 O1 1.4393(15) . ?
Cl1 O2 1.4371(14) . ?
Cl1 O3 1.4387(16) . ?
Cl1 O4 1.4420(15) . ?
Cl2 O5 1.4419(14) . ?
Cl2 O6 1.4352(16) . ?
Cl2 O7 1.4333(15) . ?
Cl2 O8 1.4407(15) . ?
C40A H40C 0.9900 . ?
C40A H40D 0.9900 . ?

loop_
_geom_torsion_atom_site_label_1
_geom_torsion_atom_site_label_2
_geom_torsion_atom_site_label_3
_geom_torsion_atom_site_label_4
_geom_torsion
_geom_torsion_site_symmetry_1
_geom_torsion_site_symmetry_2
_geom_torsion_site_symmetry_3
_geom_torsion_site_symmetry_4
_geom_torsion_publ_flag
Fe1 N1 C1 C2 -21.4(3) . . . . ?
Fe1 N1 C1 C6 157.56(14) . . . . ?
Fe1 N1 C7 N7 -164.98(12) . . . . ?
Fe1 N1 C7 C8 12.4(2) . . . . ?
Fe1 N2 C8 C7 -0.32(19) . . . . ?
Fe1 N2 C8 C9 179.57(15) . . . . ?
Fe1 N2 C12 C11 179.80(15) . . . . ?
Fe1 N3 C20 C21 -3.3(3) . . . . ?
Fe1 N3 C20 C25 175.16(14) . . . . ?
Fe1 N3 C26 N8 -177.21(12) . . . . ?
Fe1 N3 C26 C27 2.7(2) . . . . ?
Fe1 N4 C27 C26 -0.93(19) . . . . ?
Fe1 N4 C27 C28 178.73(14) . . . . ?
Fe1 N4 C31 C30 -179.88(14) . . . . ?
Fe1 N5 C51 N9 -168.00(12) . . . . ?
Fe1 N5 C51 C50 11.0(2) . . . . ?
Fe1 N5 C52 C53 -16.6(3) . . . . ?
Fe1 N5 C52 C57 164.03(14) . . . . ?
Fe1 N6 C46 C47 -179.41(15) . . . . ?
Fe1 N6 C50 C49 -179.43(14) . . . . ?
Fe1 N6 C50 C51 0.7(2) . . . . ?
N1 C1 C2 C3 175.89(18) . . . . ?
N1 C1 C6 N7 1.1(2) . . . . ?
N1 C1 C6 C5 -177.22(17) . . . . ?
N1 C7 C8 N2 -8.1(2) . . . . ?
N1 C7 C8 C9 172.06(18) . . . . ?
N2 C8 C9 C10 0.9(3) . . . . ?
N3 C20 C21 C22 177.81(18) . . . . ?
N3 C20 C25 N8 0.2(2) . . . . ?
N3 C20 C25 C24 -179.01(17) . . . . ?
N3 C26 C27 N4 -1.2(2) . . . . ?
N3 C26 C27 C28 179.19(18) . . . . ?
N4 C27 C28 C29 1.6(3) . . . . ?
N5 C52 C53 C54 -179.91(19) . . . . ?
N5 C52 C57 N9 -0.2(2) . . . . ?
N5 C52 C57 C56 179.15(17) . . . . ?
N6 C46 C47 C48 -1.7(3) . . . . ?
N6 C50 C51 N5 -7.8(2) . . . . ?
N6 C50 C51 N9 171.04(18) . . . . ?
N7 C7 C8 N2 168.78(18) . . . . ?
N7 C7 C8 C9 -11.1(3) . . . . ?
N7 C13 C14 C15 175.71(15) . . . . ?
N8 C26 C27 N4 178.77(18) . . . . ?
N8 C26 C27 C28 -0.9(3) . . . . ?
N8 C32 C33 C34 65.2(2) . . . . ?
N9 C39 C40 C41 -78.1(4) . . . . ?
N9 C39 C40A C41A -52.9(19) . . . . ?
C1 N1 C7 N7 -1.4(2) . . . . ?
C1 N1 C7 C8 176.02(15) . . . . ?
C1 C2 C3 C4 1.7(3) . . . . ?
C2 C1 C6 N7 -179.82(16) . . . . ?
C2 C1 C6 C5 1.9(3) . . . . ?
C2 C3 C4 C5 0.7(3) . . . . ?
C3 C4 C5 C6 -1.9(3) . . . . ?
C4 C5 C6 N7 -177.29(19) . . . . ?
C4 C5 C6 C1 0.6(3) . . . . ?
C6 N7 C7 N1 2.1(2) . . . . ?
C6 N7 C7 C8 -174.89(18) . . . . ?
C6 N7 C13 C14 84.8(2) . . . . ?
C6 C1 C2 C3 -3.0(3) . . . . ?
C7 N1 C1 C2 -178.81(19) . . . . ?
C7 N1 C1 C6 0.1(2) . . . . ?
C7 N7 C6 C1 -1.9(2) . . . . ?
C7 N7 C6 C5 176.26(19) . . . . ?
C7 N7 C13 C14 -82.5(2) . . . . ?
C7 C8 C9 C10 -179.28(19) . . . . ?
C8 N2 C12 C11 1.3(3) . . . . ?
C8 C9 C10 C11 0.6(3) . . . . ?
C9 C10 C11 C12 -1.1(3) . . . . ?
C10 C11 C12 N2 0.1(3) . . . . ?
C12 N2 C8 C7 178.35(16) . . . . ?
C12 N2 C8 C9 -1.8(3) . . . . ?
C13 N7 C6 C1 -171.76(16) . . . . ?
C13 N7 C6 C5 6.4(3) . . . . ?
C13 N7 C7 N1 170.97(17) . . . . ?
C13 N7 C7 C8 -6.0(3) . . . . ?
C13 C14 C15 C16 -84.7(2) . . . . ?
C14 C15 C16 C17 -179.66(17) . . . . ?
C15 C16 C17 C18 -70.1(2) . . . . ?
C16 C17 C18 C19 176.76(19) . . . . ?
C20 N3 C26 N8 -1.2(2) . . . . ?
C20 N3 C26 C27 178.73(15) . . . . ?
C20 C21 C22 C23 1.1(3) . . . . ?
C21 C20 C25 N8 178.78(16) . . . . ?
C21 C20 C25 C24 -0.4(3) . . . . ?
C21 C22 C23 C24 -0.9(3) . . . . ?
C22 C23 C24 C25 0.0(3) . . . . ?
C23 C24 C25 N8 -178.36(19) . . . . ?
C23 C24 C25 C20 0.6(3) . . . . ?
C25 N8 C26 N3 1.3(2) . . . . ?
C25 N8 C26 C27 -178.60(18) . . . . ?
C25 N8 C32 C33 -100.8(2) . . . . ?
C25 C20 C21 C22 -0.4(3) . . . . ?
C26 N3 C20 C21 -177.79(19) . . . . ?
C26 N3 C20 C25 0.63(19) . . . . ?
C26 N8 C25 C20 -0.9(2) . . . . ?
C26 N8 C25 C24 178.2(2) . . . . ?
C26 N8 C32 C33 82.0(2) . . . . ?
C26 C27 C28 C29 -178.82(18) . . . . ?
C27 N4 C31 C30 1.4(3) . . . . ?
C27 C28 C29 C30 0.4(3) . . . . ?
C28 C29 C30 C31 -1.4(3) . . . . ?
C29 C30 C31 N4 0.5(3) . . . . ?
C31 N4 C27 C26 177.90(15) . . . . ?
C31 N4 C27 C28 -2.4(3) . . . . ?
C32 N8 C25 C20 -178.58(17) . . . . ?
C32 N8 C25 C24 0.5(3) . . . . ?
C32 N8 C26 N3 178.89(17) . . . . ?
C32 N8 C26 C27 -1.1(3) . . . . ?
C32 C33 C34 C35 -177.35(18) . . . . ?
C33 C34 C35 C36 72.3(3) . . . . ?
C34 C35 C36 C37 -177.53(19) . . . . ?
C35 C36 C37 C38 179.8(2) . . . . ?
C39 N9 C51 N5 179.23(17) . . . . ?
C39 N9 C51 C50 0.4(3) . . . . ?
C39 N9 C57 C52 -179.47(17) . . . . ?
C39 N9 C57 C56 1.3(3) . . . . ?
C39 C40 C41 C42 -73.4(4) . . . . ?
C40 C41 C42 C43 -174.1(2) . . . . ?
C45 C44 C43 C42 177.2(2) . . . . ?
C45 C44 C43A C42A 65.8(12) . . . . ?
C46 N6 C50 C49 0.2(3) . . . . ?
C46 N6 C50 C51 -179.63(16) . . . . ?
C46 C47 C48 C49 1.2(3) . . . . ?
C47 C48 C49 C50 -0.1(3) . . . . ?
C48 C49 C50 N6 -0.6(3) . . . . ?
C48 C49 C50 C51 179.16(19) . . . . ?
C49 C50 C51 N5 172.44(18) . . . . ?
C49 C50 C51 N9 -8.8(3) . . . . ?
C50 N6 C46 C47 1.0(3) . . . . ?
C51 N5 C52 C53 179.04(19) . . . . ?
C51 N5 C52 C57 -0.3(2) . . . . ?
C51 N9 C39 C40 -72.6(3) . . . . ?
C51 N9 C39 C40A -86.0(7) . . . . ?
C51 N9 C57 C52 0.6(2) . . . . ?
C51 N9 C57 C56 -178.6(2) . . . . ?
C52 N5 C51 N9 0.7(2) . . . . ?
C52 N5 C51 C50 179.74(15) . . . . ?
C52 C53 C54 C55 1.0(3) . . . . ?
C53 C52 C57 N9 -179.61(16) . . . . ?
C53 C52 C57 C56 -0.3(3) . . . . ?
C53 C54 C55 C56 -0.5(3) . . . . ?
C54 C55 C56 C57 -0.4(3) . . . . ?
C55 C56 C57 N9 179.94(19) . . . . ?
C55 C56 C57 C52 0.8(3) . . . . ?
C57 N9 C39 C40 107.5(2) . . . . ?
C57 N9 C39 C40A 94.1(7) . . . . ?
C57 N9 C51 N5 -0.8(2) . . . . ?
C57 N9 C51 C50 -179.68(19) . . . . ?
C57 C52 C53 C54 -0.6(3) . . . . ?
C41 C42 C43 C44 -178.6(2) . . . . ?
C41A C42A C43A C44 -166.4(9) . . . . ?
C42A C41A C40A C39 -74(2) . . . . ?
C40A C41A C42A C43A -57.9(15) . . . . ?
